data_4117036
loop_
_publ_author_name
'Kirill A. Lukin'
'Jianchang Li'
'Philip E. Eaton'
'Nobuhiro Kanomata'
'J\"urgen Hain'
'Eric Punzalan'
'Richard Gilardi'

_publ_contact_author
;
      Richard Gilardi
      Laboratory for the Structure of Matter
      The Naval Research Laboratory, Code 6030
      Washington, D. C. ; USA 20375-5341
;
_publ_contact_author_email gilardi@nrl.navy.mil
_publ_contact_author_fax '202 767 6874'
_publ_contact_author_phone '202 767 3463'
_publ_section_title
;
 Synthesis and Chemistry of 1,3,5,7-Tetranitrocubane Including Measurement
 of Its Acidity, Formation of o-Nitro Anions, and the First Preparations
 of Pentanitrocubane and Hexanitrocubane 1
;
_journal_name_full 'Journal of the American Chemical Society'
_journal_page_first 9591
_journal_page_last 9602
_journal_paper_doi 10.1021/ja970552q
_journal_volume 119
_journal_year 1997
_chemical_formula_sum 'C12 H8 N8 O12'
_chemical_formula_weight 456.26
_chemical_name_systematic
;
  1,2,3,4,5,7-Hexanitrocubane acetonitrile solvate
    (two solvent molecules per cubane molecule)
;
_space_group_IT_number 15
_symmetry_cell_setting monoclinic
_symmetry_space_group_name_Hall '-C 2yc'
_symmetry_space_group_name_H-M 'C 1 2/c 1'
_atom_sites_solution_hydrogens difmap
_atom_sites_solution_primary direct
_atom_sites_solution_secondary difmap
_audit_creation_method SHELXL
_cell_angle_alpha 90.00
_cell_angle_beta 95.404(7)
_cell_angle_gamma 90.00
_cell_formula_units_Z 4
_cell_length_a 13.0102(7)
_cell_length_b 7.7242(6)
_cell_length_c 18.0758(12)
_cell_measurement_reflns_used 29
_cell_measurement_temperature 223(2)
_cell_measurement_theta_max 55.92
_cell_measurement_theta_min 23.54
_cell_volume 1808.4(2)
_computing_cell_refinement 'Siemens XSCANS'
_computing_data_collection 'Siemens XSCANS'
_computing_data_reduction 'Siemens SHELXTL'
_computing_molecular_graphics 'Siemens SHELXTL'
_computing_publication_material 'Siemens SHELXTL'
_computing_structure_refinement 'SHELXL-93 (Sheldrick, 1993)'
_computing_structure_solution 'SHELXS-86 (Sheldrick, 1990)'
_diffrn_ambient_temperature 223(2)
_diffrn_measurement_device 'Siemens P4'
_diffrn_measurement_method '\w scans'
_diffrn_radiation_monochromator graphite
_diffrn_radiation_source 'fine-focus sealed tube'
_diffrn_radiation_type CuK\a
_diffrn_radiation_wavelength 1.54178
_diffrn_reflns_av_R_equivalents 0.0214
_diffrn_reflns_av_sigmaI/netI 0.0179
_diffrn_reflns_limit_h_max 14
_diffrn_reflns_limit_h_min -14
_diffrn_reflns_limit_k_max 8
_diffrn_reflns_limit_k_min -1
_diffrn_reflns_limit_l_max 19
_diffrn_reflns_limit_l_min 0
_diffrn_reflns_number 1567
_diffrn_reflns_theta_max 57.45
_diffrn_reflns_theta_min 4.91
_diffrn_standards_decay_% 5.11
_diffrn_standards_interval_count 97
_diffrn_standards_number 3
_exptl_absorpt_coefficient_mu 1.353
_exptl_absorpt_correction_T_max 0.6500
_exptl_absorpt_correction_T_min 0.4669
_exptl_absorpt_correction_type integration
_exptl_crystal_colour cloudy_white
_exptl_crystal_density_diffrn 1.676
_exptl_crystal_description chunky_prism
_exptl_crystal_F_000 928
_exptl_crystal_size_max .36
_exptl_crystal_size_mid .60
_exptl_crystal_size_min .75
_refine_diff_density_max 0.278
_refine_diff_density_min -0.186
_refine_diff_density_rms 0.047
_refine_ls_extinction_coef 0.0031(2)
_refine_ls_extinction_expression Fc^*^=kFc[1+0.001xFc^2^\l^3^/sin(2\q)]^-1/4^
_refine_ls_extinction_method SHELXL
_refine_ls_goodness_of_fit_all 1.159
_refine_ls_goodness_of_fit_obs 1.166
_refine_ls_hydrogen_treatment
;
 Hydrogens on cubane refined (xyz,Uiso). Hydrogen atoms on solvent were found
 in diff. map, but showed disorder; two ideal staggered methyl images were
 allowed to ride and rotate, as a whole, on the terminal C, with one common,
 refined Uiso for all H's. The occupancies of the two forms were ca. equal.
;
_refine_ls_matrix_type full
_refine_ls_number_parameters 153
_refine_ls_number_reflns 1241
_refine_ls_number_restraints 0
_refine_ls_restrained_S_all 1.159
_refine_ls_restrained_S_obs 1.166
_refine_ls_R_factor_all 0.0407
_refine_ls_R_factor_obs 0.0393
_refine_ls_shift/esd_max 0.360
_refine_ls_shift/esd_mean 0.013
_refine_ls_structure_factor_coef Fsqd
_refine_ls_weighting_details 'w=1/[\s^2^(Fo^2^)+(0.0424P)^2^+3.2494P] where P=(Fo^2^+2Fc^2^)/3'
_refine_ls_weighting_scheme calc
_refine_ls_wR_factor_all 0.1062
_refine_ls_wR_factor_obs 0.1057
_reflns_number_observed 1220
_reflns_number_total 1241
_reflns_observed_criterion >2sigma(I)
_cod_data_source_file ja970552q_2.cif
_cod_data_source_block eat31lo
_cod_depositor_comments
;
The following automatic conversions were performed:

'_refine_ls_weighting_scheme' value 'calc
w=1/[\s^2^(Fo^2^)+(0.0424P)^2^+3.2494P] where P=(Fo^2^+2Fc^2^)/3' was
changed to 'calc'. New tag '_refine_ls_weighting_details' was
created. The value of the new tag was set to
'w=1/[\s^2^(Fo^2^)+(0.0424P)^2^+3.2494P] where P=(Fo^2^+2Fc^2^)/3'.

Automatic conversion script
Id: cif_fix_values 3143 2015-03-26 13:38:13Z robertas 
;
_cod_database_code 4117036

loop_
_symmetry_equiv_pos_as_xyz
'x, y, z'
'-x, y, -z+1/2'
'x+1/2, y+1/2, z'
'-x+1/2, y+1/2, -z+1/2'
'-x, -y, -z'
'x, -y, z-1/2'
'-x+1/2, -y+1/2, -z'
'x+1/2, -y+1/2, z-1/2'

loop_
_atom_site_aniso_label
_atom_site_aniso_U_11
_atom_site_aniso_U_22
_atom_site_aniso_U_33
_atom_site_aniso_U_23
_atom_site_aniso_U_13
_atom_site_aniso_U_12
C1 0.0188(11) 0.0234(12) 0.0247(11) 0.0028(9) 0.0001(9) 0.0002(9)
N1 0.0256(10) 0.0348(12) 0.0300(11) 0.0052(9) -0.0028(9) -0.0045(9)
O1A 0.0553(12) 0.0524(12) 0.0332(10) 0.0002(9) 0.0191(9) -0.0092(9)
O1B 0.0507(12) 0.0345(11) 0.0636(13) 0.0205(9) 0.0040(9) 0.0046(9)
C2 0.0236(11) 0.0243(12) 0.0251(11) -0.0008(9) 0.0045(9) 0.0017(9)
N2 0.0376(13) 0.0325(11) 0.0315(12) 0.0000(9) 0.0071(10) 0.0056(9)
O2A 0.0577(12) 0.0498(12) 0.0413(11) -0.0157(9) -0.0014(10) 0.0017(9)
O2B 0.0420(12) 0.0757(15) 0.0496(12) -0.0119(10) 0.0115(9) 0.0181(10)
C3 0.0218(11) 0.0283(12) 0.0274(12) -0.0040(10) 0.0026(9) -0.0055(10)
N3 0.0426(15) 0.047(2) 0.0307(12) -0.0061(10) 0.0055(9) -0.0221(11)
O3A 0.0280(11) 0.090(2) 0.0638(14) -0.0005(12) -0.0016(9) -0.0243(11)
O3B 0.090(2) 0.0408(13) 0.0668(15) -0.0126(10) 0.0155(12) -0.0318(12)
C8 0.0175(10) 0.0277(12) 0.0262(12) -0.0021(10) -0.0017(9) 0.0017(10)
C1S 0.0371(14) 0.0344(14) 0.0305(13) -0.0010(11) 0.0033(12) 0.0031(11)
N1S 0.0442(14) 0.066(2) 0.0399(13) -0.0119(12) -0.0048(12) 0.0038(12)
C2S 0.0382(15) 0.048(2) 0.0408(15) 0.0007(12) -0.0039(12) -0.0060(12)

loop_
_atom_site_label
_atom_site_type_symbol
_atom_site_fract_x
_atom_site_fract_y
_atom_site_fract_z
_atom_site_U_iso_or_equiv
_atom_site_thermal_displace_type
_atom_site_occupancy
_atom_site_calc_flag
_atom_site_refinement_flags
C1 C 0.5224(2) 0.1123(3) 0.69325(12) 0.0224(5) Uani 1 d .
N1 N 0.54871(14) 0.2231(3) 0.63188(11) 0.0305(5) Uani 1 d .
O1A O 0.59997(15) 0.1595(2) 0.58624(10) 0.0460(5) Uani 1 d .
O1B O 0.51893(15) 0.3719(2) 0.63352(11) 0.0497(6) Uani 1 d .
C2 C 0.5238(2) -0.0897(3) 0.69304(12) 0.0242(5) Uani 1 d .
N2 N 0.5581(2) -0.1982(3) 0.63290(11) 0.0336(5) Uani 1 d .
O2A O 0.4943(2) -0.2497(3) 0.58548(10) 0.0500(6) Uani 1 d .
O2B O 0.6510(2) -0.2223(3) 0.63594(11) 0.0553(6) Uani 1 d .
C3 C 0.4181(2) -0.0852(3) 0.72709(12) 0.0258(6) Uani 1 d .
N3 N 0.3295(2) -0.1992(3) 0.70623(11) 0.0400(6) Uani 1 d .
O3A O 0.24420(15) -0.1349(3) 0.70044(12) 0.0610(7) Uani 1 d .
O3B O 0.3505(2) -0.3520(3) 0.69955(12) 0.0653(7) Uani 1 d .
C8 C 0.4174(2) 0.1152(3) 0.72716(12) 0.0240(5) Uani 1 d .
H8 H 0.3625(21) 0.1887(34) 0.7104(14) 0.034(7) Uiso 1 d .
C1S C 0.2815(2) 0.0307(3) 0.53345(14) 0.0340(6) Uani 1 d .
N1S N 0.3530(2) 0.0551(3) 0.57321(13) 0.0504(7) Uani 1 d .
C2S C 0.1900(2) -0.0019(4) 0.4838(2) 0.0429(7) Uani 1 d .
H1S1 H 0.1374(14) 0.0827(40) 0.4926(19) 0.041(7) Uiso 0.55(3) d PR
H2S1 H 0.1643(22) -0.1173(24) 0.4927(19) 0.041(7) Uiso 0.55(3) d PR
H3S1 H 0.2066(9) 0.0070(63) 0.4328(2) 0.041(7) Uiso 0.55(3) d PR
H4S1 H 0.2010(14) -0.1025(39) 0.4534(19) 0.041(7) Uiso 0.45(3) d PR
H5S1 H 0.1753(22) 0.0980(25) 0.4520(19) 0.041(7) Uiso 0.45(3) d PR
H6S1 H 0.1320(8) -0.0232(64) 0.5126(2) 0.041(7) Uiso 0.45(3) d PR

loop_
_atom_type_symbol
_atom_type_description
_atom_type_scat_dispersion_real
_atom_type_scat_dispersion_imag
_atom_type_scat_source
C C 0.0181 0.0091 'International Tables Vol C Tables 4.2.6.8 and 6.1.1.4'
H H 0.0000 0.0000 'International Tables Vol C Tables 4.2.6.8 and 6.1.1.4'
N N 0.0311 0.0180 'International Tables Vol C Tables 4.2.6.8 and 6.1.1.4'
O O 0.0492 0.0322 'International Tables Vol C Tables 4.2.6.8 and 6.1.1.4'

loop_
_geom_angle_atom_site_label_1
_geom_angle_atom_site_label_2
_geom_angle_atom_site_label_3
_geom_angle
_geom_angle_site_symmetry_3
N1 C1 C8 124.6(2) .
N1 C1 C2 125.3(2) .
C8 C1 C2 91.5(2) .
N1 C1 C8 123.5(2) 2_656
C8 C1 C8 91.1(2) 2_656
C2 C1 C8 90.7(2) 2_656
O1A N1 O1B 126.7(2) .
O1A N1 C1 117.4(2) .
O1B N1 C1 115.9(2) .
N2 C2 C3 130.0(2) .
N2 C2 C1 125.1(2) .
C3 C2 C1 88.0(2) .
N2 C2 C3 122.6(2) 2_656
C3 C2 C3 90.2(2) 2_656
C1 C2 C3 88.9(2) 2_656
O2A N2 O2B 126.6(2) .
O2A N2 C2 118.5(2) .
O2B N2 C2 114.9(2) .
N3 C3 C8 126.4(2) .
N3 C3 C2 125.8(2) .
C8 C3 C2 91.6(2) .
N3 C3 C2 121.4(2) 2_656
C8 C3 C2 91.4(2) 2_656
C2 C3 C2 89.8(2) 2_656
O3A N3 O3B 126.8(2) .
O3A N3 C3 117.8(2) .
O3B N3 C3 115.3(2) .
C3 C8 C1 88.8(2) .
C3 C8 C1 89.1(2) 2_656
C1 C8 C1 88.8(2) 2_656
N1S C1S C2S 179.1(3) .

loop_
_geom_bond_atom_site_label_1
_geom_bond_atom_site_label_2
_geom_bond_distance
_geom_bond_site_symmetry_2
C1 N1 1.466(3) .
C1 C8 1.550(3) .
C1 C2 1.561(3) .
C1 C8 1.572(3) 2_656
N1 O1A 1.213(3) .
N1 O1B 1.214(3) .
C2 N2 1.475(3) .
C2 C3 1.559(3) .
C2 C3 1.565(3) 2_656
N2 O2A 1.203(3) .
N2 O2B 1.220(3) .
C3 N3 1.471(3) .
C3 C8 1.548(3) .
C3 C2 1.565(3) 2_656
N3 O3A 1.212(3) .
N3 O3B 1.220(3) .
C8 C1 1.572(3) 2_656
C1S N1S 1.137(3) .
C1S C2S 1.444(4) .
